data_7104166
loop_
_publ_author_name
'Ding, Zhenhua'
'Yang, Jin'
'Wang, Ting'
'Shen, Zongxuan'
'Zhang, Yawen'

_publ_section_title
;
 Dynamic kinetic resolution of \b-keto sulfones via asymmetric transfer
 hydrogenation
;
_journal_coden_ASTM CHCOFS
_journal_issue 5
_journal_name_full
;
 Chemical Communications (Cambridge, United Kingdom)
;
_journal_page_first 571
_journal_page_last 573
_journal_paper_doi 10.1039/b818257d
_journal_year 2009
_chemical_absolute_configuration ad
_chemical_formula_moiety 'C30 H32 O6 S2'
_chemical_formula_sum 'C15 H16 O3 S'
_chemical_formula_weight 276.34
_space_group_IT_number 4
_symmetry_cell_setting monoclinic
_symmetry_Int_Tables_number 4
_symmetry_space_group_name_Hall 'P 2yb'
_symmetry_space_group_name_H-M 'P 1 21 1'
_atom_sites_solution_hydrogens geom
_atom_sites_solution_primary direct
_atom_sites_solution_secondary difmap
_audit_creation_method SHELXL-97
_cell_angle_alpha 90.00
_cell_angle_beta 100.702(4)
_cell_angle_gamma 90.00
_cell_formula_units_Z 4
_cell_length_a 10.4899(19)
_cell_length_b 11.433(2)
_cell_length_c 11.813(2)
_cell_measurement_reflns_used 4985
_cell_measurement_temperature 293(2)
_cell_measurement_theta_max 25.3
_cell_measurement_theta_min 3.4
_cell_volume 1392.0(4)
_computing_cell_refinement CrystalClear
_computing_data_collection CrystalClear
_computing_data_reduction CrystalStructure
_computing_structure_refinement 'SHELXL-97 (Sheldrick, 1997)'
_computing_structure_solution 'SHELXS-97 (Sheldrick, 1990)'
_diffrn_ambient_temperature 293(2)
_diffrn_detector_area_resol_mean 7.31
_diffrn_measured_fraction_theta_full 0.997
_diffrn_measured_fraction_theta_max 0.997
_diffrn_measurement_device_type 'Rigaku Mercury'
_diffrn_measurement_method \w
_diffrn_radiation_monochromator graphite
_diffrn_radiation_source 'fine-focus sealed tube'
_diffrn_radiation_type MoK\a
_diffrn_radiation_wavelength 0.71070
_diffrn_reflns_av_R_equivalents 0.0359
_diffrn_reflns_av_sigmaI/netI 0.0394
_diffrn_reflns_limit_h_max 11
_diffrn_reflns_limit_h_min -12
_diffrn_reflns_limit_k_max 12
_diffrn_reflns_limit_k_min -13
_diffrn_reflns_limit_l_max 14
_diffrn_reflns_limit_l_min -14
_diffrn_reflns_number 13600
_diffrn_reflns_theta_full 25.35
_diffrn_reflns_theta_max 25.35
_diffrn_reflns_theta_min 3.38
_exptl_absorpt_coefficient_mu 0.233
_exptl_absorpt_correction_T_max 0.937
_exptl_absorpt_correction_T_min 0.732
_exptl_absorpt_correction_type multi-scan
_exptl_absorpt_process_details 'Jacobson, R. (1998) Private communication'
_exptl_crystal_colour colorless
_exptl_crystal_density_diffrn 1.319
_exptl_crystal_density_method 'not measured'
_exptl_crystal_description block
_exptl_crystal_F_000 584
_exptl_crystal_size_max 0.57
_exptl_crystal_size_mid 0.52
_exptl_crystal_size_min 0.28
_refine_diff_density_max 0.144
_refine_diff_density_min -0.238
_refine_diff_density_rms 0.040
_refine_ls_abs_structure_details 'Flack H D (1983), Acta Cryst. A39, 876-881'
_refine_ls_abs_structure_Flack -0.09(8)
_refine_ls_extinction_method none
_refine_ls_goodness_of_fit_ref 1.085
_refine_ls_hydrogen_treatment constr
_refine_ls_matrix_type full
_refine_ls_number_parameters 348
_refine_ls_number_reflns 4605
_refine_ls_number_restraints 1
_refine_ls_restrained_S_all 1.085
_refine_ls_R_factor_all 0.0655
_refine_ls_R_factor_gt 0.0510
_refine_ls_shift/su_max 0.000
_refine_ls_shift/su_mean 0.000
_refine_ls_structure_factor_coef Fsqd
_refine_ls_weighting_details 'calc w=1/[\s^2^(Fo^2^)+(0.0432P)^2^+0.2275P] where P=(Fo^2^+2Fc^2^)/3'
_refine_ls_weighting_scheme calc
_refine_ls_wR_factor_gt 0.1009
_refine_ls_wR_factor_ref 0.1081
_reflns_number_gt 3853
_reflns_number_total 4605
_reflns_threshold_expression >2sigma(I)
_cod_data_source_file b818257d.txt
_cod_data_source_block shelxl
_cod_original_sg_symbol_H-M 'P 21'
_cod_database_code 7104166

loop_
_symmetry_equiv_pos_as_xyz
'x, y, z'
'-x, y+1/2, -z'

loop_
_atom_site_label
_atom_site_type_symbol
_atom_site_fract_x
_atom_site_fract_y
_atom_site_fract_z
_atom_site_U_iso_or_equiv
_atom_site_adp_type
_atom_site_occupancy
_atom_site_symmetry_multiplicity
_atom_site_calc_flag
_atom_site_refinement_flags
_atom_site_disorder_assembly
_atom_site_disorder_group
S1 S 0.56153(8) 0.16372(8) 0.10842(7) 0.0574(3) Uani 1 1 d . . .
S2 S 0.08339(9) 0.59433(8) 0.10946(7) 0.0628(3) Uani 1 1 d . . .
O1 O 0.8684(2) 0.1385(3) 0.2058(2) 0.0792(9) Uani 1 1 d . . .
H1 H 0.8615 0.1432 0.1357 0.119 Uiso 1 1 calc R . .
O2 O 0.6134(2) 0.0691(3) 0.0490(2) 0.0740(8) Uani 1 1 d . . .
O3 O 0.5538(3) 0.2783(3) 0.0575(2) 0.0838(9) Uani 1 1 d . . .
O4 O 0.3693(3) 0.5040(2) 0.1824(2) 0.0721(7) Uani 1 1 d . . .
H4 H 0.3785 0.5075 0.1151 0.108 Uiso 1 1 calc R . .
O5 O 0.0659(3) 0.4727(3) 0.0843(3) 0.1018(11) Uani 1 1 d . . .
O6 O 0.1278(2) 0.6701(3) 0.0265(2) 0.0858(9) Uani 1 1 d . . .
C1 C 0.7916(3) 0.2254(3) 0.2446(3) 0.0577(9) Uani 1 1 d . . .
H1A H 0.7817 0.2908 0.1901 0.069 Uiso 1 1 calc R . .
C2 C 0.6561(3) 0.1769(3) 0.2515(3) 0.0517(8) Uani 1 1 d . . .
H2 H 0.6129 0.2345 0.2930 0.062 Uiso 1 1 calc R . .
C3 C 0.6612(4) 0.0628(4) 0.3166(3) 0.0733(11) Uani 1 1 d . . .
H3A H 0.7038 0.0047 0.2782 0.110 Uiso 1 1 calc R . .
H3B H 0.5746 0.0375 0.3194 0.110 Uiso 1 1 calc R . .
H3C H 0.7085 0.0738 0.3936 0.110 Uiso 1 1 calc R . .
C4 C 0.4057(3) 0.1205(3) 0.1286(3) 0.0522(9) Uani 1 1 d . . .
C5 C 0.3231(3) 0.2015(4) 0.1631(3) 0.0648(10) Uani 1 1 d . . .
H5 H 0.3487 0.2791 0.1750 0.078 Uiso 1 1 calc R . .
C6 C 0.2028(3) 0.1665(4) 0.1797(3) 0.0725(11) Uani 1 1 d . . .
H6 H 0.1467 0.2206 0.2031 0.087 Uiso 1 1 calc R . .
C7 C 0.1652(4) 0.0532(4) 0.1623(3) 0.0707(11) Uani 1 1 d . . .
H7 H 0.0842 0.0299 0.1755 0.085 Uiso 1 1 calc R . .
C8 C 0.2456(4) -0.0272(4) 0.1254(4) 0.0732(12) Uani 1 1 d . . .
H8 H 0.2181 -0.1040 0.1117 0.088 Uiso 1 1 calc R . .
C9 C 0.3679(3) 0.0058(3) 0.1083(3) 0.0623(10) Uani 1 1 d . . .
H9 H 0.4231 -0.0482 0.0837 0.075 Uiso 1 1 calc R . .
C10 C 0.8602(3) 0.2691(3) 0.3617(3) 0.0547(8) Uani 1 1 d . . .
C11 C 0.9720(4) 0.2183(4) 0.4182(4) 0.0819(13) Uani 1 1 d . . .
H11 H 1.0070 0.1552 0.3848 0.098 Uiso 1 1 calc R . .
C12 C 1.0339(5) 0.2598(5) 0.5244(4) 0.0979(15) Uani 1 1 d . . .
H12 H 1.1088 0.2227 0.5621 0.117 Uiso 1 1 calc R . .
C13 C 0.9884(5) 0.3519(5) 0.5739(4) 0.0970(15) Uani 1 1 d . . .
H13 H 1.0315 0.3795 0.6448 0.116 Uiso 1 1 calc R . .
C14 C 0.8764(5) 0.4054(5) 0.5182(5) 0.1134(19) Uani 1 1 d . . .
H14 H 0.8432 0.4696 0.5515 0.136 Uiso 1 1 calc R . .
C15 C 0.8133(4) 0.3634(4) 0.4121(4) 0.0907(14) Uani 1 1 d . . .
H15 H 0.7379 0.4001 0.3748 0.109 Uiso 1 1 calc R . .
C16 C 0.3340(3) 0.6154(3) 0.2184(3) 0.0583(9) Uani 1 1 d . . .
H16 H 0.3372 0.6715 0.1563 0.070 Uiso 1 1 calc R . .
C17 C 0.1957(3) 0.6135(3) 0.2432(3) 0.0556(9) Uani 1 1 d . . .
H17 H 0.1788 0.6903 0.2742 0.067 Uiso 1 1 calc R . .
C18 C 0.1733(4) 0.5217(4) 0.3309(3) 0.0813(12) Uani 1 1 d . . .
H18A H 0.1890 0.4453 0.3027 0.122 Uiso 1 1 calc R . .
H18B H 0.0854 0.5265 0.3427 0.122 Uiso 1 1 calc R . .
H18C H 0.2315 0.5355 0.4025 0.122 Uiso 1 1 calc R . .
C19 C -0.0645(3) 0.6512(3) 0.1335(3) 0.0510(8) Uani 1 1 d . . .
C20 C -0.0915(4) 0.7675(4) 0.1091(3) 0.0643(10) Uani 1 1 d . . .
H20 H -0.0315 0.8143 0.0815 0.077 Uiso 1 1 calc R . .
C21 C -0.2084(4) 0.8142(4) 0.1258(4) 0.0819(13) Uani 1 1 d . . .
H21 H -0.2268 0.8927 0.1100 0.098 Uiso 1 1 calc R . .
C22 C -0.2951(4) 0.7460(6) 0.1648(4) 0.0900(16) Uani 1 1 d . . .
H22 H -0.3730 0.7779 0.1769 0.108 Uiso 1 1 calc R . .
C23 C -0.2700(4) 0.6311(6) 0.1867(4) 0.1005(18) Uani 1 1 d . . .
H23 H -0.3319 0.5846 0.2121 0.121 Uiso 1 1 calc R . .
C24 C -0.1534(4) 0.5819(4) 0.1719(3) 0.0807(12) Uani 1 1 d . . .
H24 H -0.1362 0.5032 0.1878 0.097 Uiso 1 1 calc R . .
C25 C 0.4285(3) 0.6547(3) 0.3245(3) 0.0552(8) Uani 1 1 d . . .
C26 C 0.5069(4) 0.5771(4) 0.3933(4) 0.0818(12) Uani 1 1 d . . .
H26 H 0.5030 0.4980 0.3743 0.098 Uiso 1 1 calc R . .
C27 C 0.5919(4) 0.6144(6) 0.4908(4) 0.1007(16) Uani 1 1 d . . .
H27 H 0.6436 0.5604 0.5372 0.121 Uiso 1 1 calc R . .
C28 C 0.5997(5) 0.7291(6) 0.5183(4) 0.0976(15) Uani 1 1 d . . .
H28 H 0.6557 0.7538 0.5844 0.117 Uiso 1 1 calc R . .
C29 C 0.5268(6) 0.8077(5) 0.4505(4) 0.1089(17) Uani 1 1 d . . .
H29 H 0.5347 0.8869 0.4681 0.131 Uiso 1 1 calc R . .
C30 C 0.4395(5) 0.7701(4) 0.3541(4) 0.0883(13) Uani 1 1 d . . .
H30 H 0.3875 0.8248 0.3089 0.106 Uiso 1 1 calc R . .

loop_
_atom_site_aniso_label
_atom_site_aniso_U_11
_atom_site_aniso_U_22
_atom_site_aniso_U_33
_atom_site_aniso_U_23
_atom_site_aniso_U_13
_atom_site_aniso_U_12
S1 0.0528(5) 0.0745(7) 0.0442(5) 0.0063(5) 0.0072(3) -0.0098(5)
S2 0.0629(6) 0.0780(7) 0.0469(5) -0.0093(5) 0.0088(4) 0.0124(5)
O1 0.0564(15) 0.131(3) 0.0529(14) -0.0065(17) 0.0161(12) 0.0154(15)
O2 0.0662(16) 0.106(2) 0.0556(14) -0.0230(15) 0.0254(12) -0.0035(14)
O3 0.0809(18) 0.087(2) 0.0745(19) 0.0339(17) -0.0080(14) -0.0223(15)
O4 0.0859(18) 0.0739(18) 0.0603(16) -0.0091(14) 0.0234(14) 0.0149(14)
O5 0.106(2) 0.080(2) 0.108(2) -0.0426(19) -0.0114(18) 0.0191(17)
O6 0.0646(15) 0.152(3) 0.0447(13) 0.0136(18) 0.0197(11) 0.0169(18)
C1 0.0480(19) 0.077(2) 0.049(2) 0.0082(18) 0.0117(16) 0.0015(17)
C2 0.0511(18) 0.063(2) 0.0424(17) 0.0018(18) 0.0131(14) -0.0046(17)
C3 0.075(3) 0.089(3) 0.056(2) 0.017(2) 0.0131(18) -0.011(2)
C4 0.0467(18) 0.069(3) 0.0410(18) -0.0016(16) 0.0080(14) -0.0004(16)
C5 0.057(2) 0.071(3) 0.064(2) -0.012(2) 0.0062(18) 0.0010(18)
C6 0.049(2) 0.101(3) 0.068(2) -0.012(3) 0.0091(17) 0.017(2)
C7 0.043(2) 0.101(3) 0.066(2) 0.008(2) 0.0054(18) -0.004(2)
C8 0.057(2) 0.074(3) 0.082(3) 0.011(2) -0.003(2) -0.014(2)
C9 0.057(2) 0.061(2) 0.067(2) -0.003(2) 0.0060(17) -0.0002(18)
C10 0.050(2) 0.069(2) 0.0441(18) 0.0042(18) 0.0068(15) -0.0054(17)
C11 0.065(3) 0.115(3) 0.059(2) -0.004(2) -0.004(2) 0.015(2)
C12 0.081(3) 0.131(5) 0.069(3) -0.001(3) -0.017(2) 0.009(3)
C13 0.086(4) 0.131(5) 0.067(3) -0.008(3) -0.005(3) -0.030(3)
C14 0.090(4) 0.129(5) 0.113(4) -0.061(4) -0.004(3) 0.003(3)
C15 0.072(3) 0.092(3) 0.097(3) -0.019(3) -0.014(2) 0.006(2)
C16 0.063(2) 0.071(3) 0.0408(18) 0.0024(17) 0.0115(15) 0.0065(18)
C17 0.061(2) 0.065(2) 0.0411(18) -0.0005(17) 0.0099(15) 0.0082(17)
C18 0.076(3) 0.106(3) 0.064(2) 0.021(2) 0.018(2) 0.001(2)
C19 0.0502(18) 0.062(2) 0.0414(17) -0.0055(18) 0.0094(14) -0.0002(17)
C20 0.061(2) 0.068(3) 0.065(2) 0.000(2) 0.0118(18) 0.0034(19)
C21 0.073(3) 0.097(4) 0.073(3) -0.007(3) 0.009(2) 0.022(3)
C22 0.063(3) 0.141(5) 0.066(3) -0.007(3) 0.013(2) 0.026(3)
C23 0.051(3) 0.163(6) 0.093(3) 0.019(3) 0.026(2) -0.019(3)
C24 0.077(3) 0.087(3) 0.079(3) 0.011(3) 0.017(2) -0.019(3)
C25 0.0547(19) 0.065(2) 0.0490(18) 0.0053(19) 0.0172(15) 0.0040(18)
C26 0.070(3) 0.092(3) 0.077(3) 0.012(3) 0.000(2) 0.009(2)
C27 0.074(3) 0.129(5) 0.090(4) 0.026(3) -0.009(2) 0.008(3)
C28 0.093(4) 0.130(5) 0.065(3) 0.008(3) 0.000(3) -0.026(3)
C29 0.149(5) 0.097(4) 0.077(3) -0.012(3) 0.012(3) -0.027(4)
C30 0.121(4) 0.080(3) 0.058(2) -0.001(2) 0.001(2) 0.006(3)

loop_
_atom_type_symbol
_atom_type_description
_atom_type_scat_dispersion_real
_atom_type_scat_dispersion_imag
_atom_type_scat_source
C C 0.0033 0.0016 'International Tables Vol C Tables 4.2.6.8 and 6.1.1.4'
H H 0.0000 0.0000 'International Tables Vol C Tables 4.2.6.8 and 6.1.1.4'
O O 0.0106 0.0060 'International Tables Vol C Tables 4.2.6.8 and 6.1.1.4'
S S 0.1246 0.1234 'International Tables Vol C Tables 4.2.6.8 and 6.1.1.4'

loop_
_geom_angle_atom_site_label_1
_geom_angle_atom_site_label_2
_geom_angle_atom_site_label_3
_geom_angle
_geom_angle_site_symmetry_1
_geom_angle_site_symmetry_3
_geom_angle_publ_flag
O3 S1 O2 118.32(18) . . ?
O3 S1 C4 109.22(17) . . ?
O2 S1 C4 107.30(16) . . ?
O3 S1 C2 107.16(17) . . ?
O2 S1 C2 109.05(16) . . ?
C4 S1 C2 105.02(15) . . ?
O5 S2 O6 119.2(2) . . ?
O5 S2 C19 108.17(19) . . ?
O6 S2 C19 107.02(17) . . ?
O5 S2 C17 109.83(18) . . ?
O6 S2 C17 106.31(17) . . ?
C19 S2 C17 105.51(15) . . ?
C1 O1 H1 109.5 . . ?
C16 O4 H4 109.5 . . ?
O1 C1 C10 109.0(3) . . ?
O1 C1 C2 110.6(3) . . ?
C10 C1 C2 110.8(3) . . ?
O1 C1 H1A 108.8 . . ?
C10 C1 H1A 108.8 . . ?
C2 C1 H1A 108.8 . . ?
C3 C2 C1 113.0(3) . . ?
C3 C2 S1 111.5(2) . . ?
C1 C2 S1 109.5(2) . . ?
C3 C2 H2 107.5 . . ?
C1 C2 H2 107.5 . . ?
S1 C2 H2 107.5 . . ?
C2 C3 H3A 109.5 . . ?
C2 C3 H3B 109.5 . . ?
H3A C3 H3B 109.5 . . ?
C2 C3 H3C 109.5 . . ?
H3A C3 H3C 109.5 . . ?
H3B C3 H3C 109.5 . . ?
C9 C4 C5 120.9(3) . . ?
C9 C4 S1 119.1(3) . . ?
C5 C4 S1 120.0(3) . . ?
C6 C5 C4 119.4(4) . . ?
C6 C5 H5 120.3 . . ?
C4 C5 H5 120.3 . . ?
C7 C6 C5 120.4(4) . . ?
C7 C6 H6 119.8 . . ?
C5 C6 H6 119.8 . . ?
C6 C7 C8 120.5(4) . . ?
C6 C7 H7 119.8 . . ?
C8 C7 H7 119.8 . . ?
C7 C8 C9 120.3(4) . . ?
C7 C8 H8 119.9 . . ?
C9 C8 H8 119.9 . . ?
C4 C9 C8 118.5(4) . . ?
C4 C9 H9 120.7 . . ?
C8 C9 H9 120.7 . . ?
C11 C10 C15 117.9(4) . . ?
C11 C10 C1 121.5(4) . . ?
C15 C10 C1 120.5(3) . . ?
C10 C11 C12 120.8(4) . . ?
C10 C11 H11 119.6 . . ?
C12 C11 H11 119.6 . . ?
C13 C12 C11 121.4(4) . . ?
C13 C12 H12 119.3 . . ?
C11 C12 H12 119.3 . . ?
C12 C13 C14 118.9(4) . . ?
C12 C13 H13 120.5 . . ?
C14 C13 H13 120.5 . . ?
C13 C14 C15 119.9(5) . . ?
C13 C14 H14 120.1 . . ?
C15 C14 H14 120.1 . . ?
C10 C15 C14 121.0(4) . . ?
C10 C15 H15 119.5 . . ?
C14 C15 H15 119.5 . . ?
O4 C16 C25 110.4(3) . . ?
O4 C16 C17 110.7(3) . . ?
C25 C16 C17 110.1(3) . . ?
O4 C16 H16 108.5 . . ?
C25 C16 H16 108.5 . . ?
C17 C16 H16 108.5 . . ?
C18 C17 C16 114.2(3) . . ?
C18 C17 S2 110.8(3) . . ?
C16 C17 S2 108.8(2) . . ?
C18 C17 H17 107.6 . . ?
C16 C17 H17 107.6 . . ?
S2 C17 H17 107.6 . . ?
C17 C18 H18A 109.5 . . ?
C17 C18 H18B 109.5 . . ?
H18A C18 H18B 109.5 . . ?
C17 C18 H18C 109.5 . . ?
H18A C18 H18C 109.5 . . ?
H18B C18 H18C 109.5 . . ?
C24 C19 C20 120.2(4) . . ?
C24 C19 S2 121.2(3) . . ?
C20 C19 S2 118.6(3) . . ?
C19 C20 C21 119.7(4) . . ?
C19 C20 H20 120.1 . . ?
C21 C20 H20 120.1 . . ?
C22 C21 C20 119.9(5) . . ?
C22 C21 H21 120.0 . . ?
C20 C21 H21 120.0 . . ?
C21 C22 C23 120.6(4) . . ?
C21 C22 H22 119.7 . . ?
C23 C22 H22 119.7 . . ?
C22 C23 C24 120.9(4) . . ?
C22 C23 H23 119.6 . . ?
C24 C23 H23 119.6 . . ?
C19 C24 C23 118.7(5) . . ?
C19 C24 H24 120.6 . . ?
C23 C24 H24 120.6 . . ?
C30 C25 C26 117.5(4) . . ?
C30 C25 C16 120.7(3) . . ?
C26 C25 C16 121.8(4) . . ?
C25 C26 C27 121.1(5) . . ?
C25 C26 H26 119.5 . . ?
C27 C26 H26 119.5 . . ?
C28 C27 C26 120.0(5) . . ?
C28 C27 H27 120.0 . . ?
C26 C27 H27 120.0 . . ?
C29 C28 C27 120.2(5) . . ?
C29 C28 H28 119.9 . . ?
C27 C28 H28 119.9 . . ?
C28 C29 C30 119.8(5) . . ?
C28 C29 H29 120.1 . . ?
C30 C29 H29 120.1 . . ?
C25 C30 C29 121.3(4) . . ?
C25 C30 H30 119.3 . . ?
C29 C30 H30 119.3 . . ?

loop_
_geom_bond_atom_site_label_1
_geom_bond_atom_site_label_2
_geom_bond_distance
_geom_bond_site_symmetry_2
_geom_bond_publ_flag
S1 O3 1.438(3) . ?
S1 O2 1.450(3) . ?
S1 C4 1.766(3) . ?
S1 C2 1.800(3) . ?
S2 O5 1.427(3) . ?
S2 O6 1.448(3) . ?
S2 C19 1.753(3) . ?
S2 C17 1.800(3) . ?
O1 C1 1.409(4) . ?
O1 H1 0.8200 . ?
O4 C16 1.413(4) . ?
O4 H4 0.8200 . ?
C1 C10 1.520(4) . ?
C1 C2 1.542(4) . ?
C1 H1A 0.9800 . ?
C2 C3 1.510(5) . ?
C2 H2 0.9800 . ?
C3 H3A 0.9600 . ?
C3 H3B 0.9600 . ?
C3 H3C 0.9600 . ?
C4 C9 1.378(5) . ?
C4 C5 1.380(5) . ?
C5 C6 1.372(5) . ?
C5 H5 0.9300 . ?
C6 C7 1.358(6) . ?
C6 H6 0.9300 . ?
C7 C8 1.372(6) . ?
C7 H7 0.9300 . ?
C8 C9 1.387(5) . ?
C8 H8 0.9300 . ?
C9 H9 0.9300 . ?
C10 C11 1.366(5) . ?
C10 C15 1.367(5) . ?
C11 C12 1.386(6) . ?
C11 H11 0.9300 . ?
C12 C13 1.335(7) . ?
C12 H12 0.9300 . ?
C13 C14 1.378(7) . ?
C13 H13 0.9300 . ?
C14 C15 1.390(6) . ?
C14 H14 0.9300 . ?
C15 H15 0.9300 . ?
C16 C25 1.514(4) . ?
C16 C17 1.533(5) . ?
C16 H16 0.9800 . ?
C17 C18 1.523(5) . ?
C17 H17 0.9800 . ?
C18 H18A 0.9600 . ?
C18 H18B 0.9600 . ?
C18 H18C 0.9600 . ?
C19 C24 1.365(5) . ?
C19 C20 1.378(5) . ?
C20 C21 1.385(5) . ?
C20 H20 0.9300 . ?
C21 C22 1.343(7) . ?
C21 H21 0.9300 . ?
C22 C23 1.356(7) . ?
C22 H22 0.9300 . ?
C23 C24 1.387(6) . ?
C23 H23 0.9300 . ?
C24 H24 0.9300 . ?
C25 C30 1.365(6) . ?
C25 C26 1.369(5) . ?
C26 C27 1.386(6) . ?
C26 H26 0.9300 . ?
C27 C28 1.350(7) . ?
C27 H27 0.9300 . ?
C28 C29 1.344(7) . ?
C28 H28 0.9300 . ?
C29 C30 1.390(6) . ?
C29 H29 0.9300 . ?
C30 H30 0.9300 . ?

loop_
_geom_hbond_atom_site_label_D
_geom_hbond_atom_site_label_H
_geom_hbond_atom_site_label_A
_geom_hbond_distance_DH
_geom_hbond_distance_HA
_geom_hbond_distance_DA
_geom_hbond_angle_DHA
_geom_hbond_site_symmetry_A
O1 H1 O6 0.82 1.96 2.777(4) 170.2 2_645
O4 H4 O2 0.82 2.08 2.871(3) 162.5 2_655

loop_
_geom_torsion_atom_site_label_1
_geom_torsion_atom_site_label_2
_geom_torsion_atom_site_label_3
_geom_torsion_atom_site_label_4
_geom_torsion
_geom_torsion_site_symmetry_1
_geom_torsion_site_symmetry_2
_geom_torsion_site_symmetry_3
_geom_torsion_site_symmetry_4
_geom_torsion_publ_flag
O1 C1 C2 C3 50.3(4) . . . . ?
C10 C1 C2 C3 -70.7(4) . . . . ?
O1 C1 C2 S1 -74.7(3) . . . . ?
C10 C1 C2 S1 164.4(3) . . . . ?
O3 S1 C2 C3 175.4(3) . . . . ?
O2 S1 C2 C3 -55.5(3) . . . . ?
C4 S1 C2 C3 59.3(3) . . . . ?
O3 S1 C2 C1 -58.8(3) . . . . ?
O2 S1 C2 C1 70.4(3) . . . . ?
C4 S1 C2 C1 -174.9(3) . . . . ?
O3 S1 C4 C9 141.1(3) . . . . ?
O2 S1 C4 C9 11.7(3) . . . . ?
C2 S1 C4 C9 -104.3(3) . . . . ?
O3 S1 C4 C5 -38.2(3) . . . . ?
O2 S1 C4 C5 -167.6(3) . . . . ?
C2 S1 C4 C5 76.4(3) . . . . ?
C9 C4 C5 C6 1.4(5) . . . . ?
S1 C4 C5 C6 -179.3(3) . . . . ?
C4 C5 C6 C7 -0.1(6) . . . . ?
C5 C6 C7 C8 -1.5(6) . . . . ?
C6 C7 C8 C9 1.7(6) . . . . ?
C5 C4 C9 C8 -1.2(5) . . . . ?
S1 C4 C9 C8 179.5(3) . . . . ?
C7 C8 C9 C4 -0.4(6) . . . . ?
O1 C1 C10 C11 -5.7(5) . . . . ?
C2 C1 C10 C11 116.2(4) . . . . ?
O1 C1 C10 C15 172.2(3) . . . . ?
C2 C1 C10 C15 -65.8(5) . . . . ?
C15 C10 C11 C12 1.5(6) . . . . ?
C1 C10 C11 C12 179.5(4) . . . . ?
C10 C11 C12 C13 -1.5(8) . . . . ?
C11 C12 C13 C14 0.8(8) . . . . ?
C12 C13 C14 C15 -0.2(8) . . . . ?
C11 C10 C15 C14 -0.9(7) . . . . ?
C1 C10 C15 C14 -178.9(4) . . . . ?
C13 C14 C15 C10 0.2(8) . . . . ?
O4 C16 C17 C18 55.8(4) . . . . ?
C25 C16 C17 C18 -66.6(4) . . . . ?
O4 C16 C17 S2 -68.6(3) . . . . ?
C25 C16 C17 S2 169.0(3) . . . . ?
O5 S2 C17 C18 -39.3(3) . . . . ?
O6 S2 C17 C18 -169.5(3) . . . . ?
C19 S2 C17 C18 77.1(3) . . . . ?
O5 S2 C17 C16 87.1(3) . . . . ?
O6 S2 C17 C16 -43.1(3) . . . . ?
C19 S2 C17 C16 -156.5(3) . . . . ?
O5 S2 C19 C24 26.3(3) . . . . ?
O6 S2 C19 C24 155.9(3) . . . . ?
C17 S2 C19 C24 -91.2(3) . . . . ?
O5 S2 C19 C20 -151.5(3) . . . . ?
O6 S2 C19 C20 -22.0(3) . . . . ?
C17 S2 C19 C20 91.0(3) . . . . ?
C24 C19 C20 C21 1.2(6) . . . . ?
S2 C19 C20 C21 179.1(3) . . . . ?
C19 C20 C21 C22 -0.5(6) . . . . ?
C20 C21 C22 C23 -0.8(7) . . . . ?
C21 C22 C23 C24 1.4(8) . . . . ?
C20 C19 C24 C23 -0.6(6) . . . . ?
S2 C19 C24 C23 -178.5(3) . . . . ?
C22 C23 C24 C19 -0.7(7) . . . . ?
O4 C16 C25 C30 159.8(3) . . . . ?
C17 C16 C25 C30 -77.6(4) . . . . ?
O4 C16 C25 C26 -19.5(5) . . . . ?
C17 C16 C25 C26 103.1(4) . . . . ?
C30 C25 C26 C27 1.4(6) . . . . ?
C16 C25 C26 C27 -179.3(4) . . . . ?
C25 C26 C27 C28 -0.9(7) . . . . ?
C26 C27 C28 C29 -1.1(9) . . . . ?
C27 C28 C29 C30 2.4(9) . . . . ?
C26 C25 C30 C29 0.0(6) . . . . ?
C16 C25 C30 C29 -179.3(4) . . . . ?
C28 C29 C30 C25 -1.9(8) . . . . ?

loop_
_cod_related_entry_id
_cod_related_entry_database
_cod_related_entry_code
1 ChemSpider 28415296
